data_7248821
loop_
_publ_author_name
'Delegkou, Maria-Ioanna'
'Panagiotou, Nikos'
'Papatriantafyllopoulou, Constantina'
'Tasiopoulos, Anastasios'
'Papaioannou, Dionissios'
'Perlepes, Spyros P.'
'Nastopoulos, Vassilios'

_publ_section_title
;
 Solvatomorphism with polar protic/aprotic and non-polar solvents in a
 series of complexes derived from the
 5-phenylimidazole/tetrafluoroborate/copper(ii) reaction system
;
_journal_issue 26
_journal_name_full CrystEngComm
_journal_page_first 3574
_journal_page_last 3592
_journal_paper_doi 10.1039/D4CE00304G
_journal_volume 26
_journal_year 2024
_chemical_formula_moiety 'C36 H32 B2 Cu F8 N8, 0.86(C4 H8 O2)'
_chemical_formula_sum 'C39.44 H38.88 B2 Cu F8 N8 O1.72'
_chemical_formula_weight 889.62
_space_group_crystal_system triclinic
_space_group_IT_number 2
_space_group_name_Hall '-P 1'
_space_group_name_H-M_alt 'P -1'
_atom_sites_solution_hydrogens mixed
_atom_sites_solution_primary direct
_atom_sites_solution_secondary difmap
_audit_creation_method SHELXL-2019/3
_audit_update_record
;
2024-03-21 deposited with the CCDC.	2024-06-02 downloaded from the CCDC.
;
_cell_angle_alpha 99.164(5)
_cell_angle_beta 93.555(5)
_cell_angle_gamma 106.361(6)
_cell_formula_units_Z 1
_cell_length_a 8.6393(5)
_cell_length_b 9.7696(6)
_cell_length_c 12.8911(8)
_cell_measurement_reflns_used 2911
_cell_measurement_temperature 100(2)
_cell_measurement_theta_max 28.9530
_cell_measurement_theta_min 4.1980
_cell_volume 1024.08(11)
_computing_cell_refinement 'CrysAlisPro 1.171.38.43 (Rigaku OD, 2015)'
_computing_data_collection 'CrysAlisPro 1.171.38.43 (Rigaku OD, 2015)'
_computing_data_reduction 'CrysAlisPro 1.171.38.43 (Rigaku OD, 2015)'
_computing_molecular_graphics 'PLATON v.270519 (Spek, 2009); MERCURY v.2020.3.0 (Macrae et al. 2020)'
_computing_publication_material 'WINGX v.2018.3 (Farrugia, 2012); OLEX2 v.1.3.0 (Dolomanov et al., 2009)'
_computing_structure_refinement 'SHELXL-2019/3 (Sheldrick, 2019)'
_computing_structure_solution 'SIR92 (Altomare et al., 1994); SHELXT-2018/2 (Sheldrick, 2018)'
_diffrn_ambient_temperature 100(2)
_diffrn_detector_area_resol_mean 10.4223
_diffrn_measured_fraction_theta_full 0.996
_diffrn_measured_fraction_theta_max 0.996
_diffrn_measurement_device_type 'Oxford Diffraction SuperNova with Atlas CCD detector'
_diffrn_measurement_method '\w scans'
_diffrn_radiation_type MoK\a
_diffrn_radiation_wavelength 0.71073
_diffrn_reflns_av_R_equivalents 0.0278
_diffrn_reflns_av_unetI/netI 0.0449
_diffrn_reflns_Laue_measured_fraction_full 0.996
_diffrn_reflns_Laue_measured_fraction_max 0.996
_diffrn_reflns_limit_h_max 10
_diffrn_reflns_limit_h_min -10
_diffrn_reflns_limit_k_max 10
_diffrn_reflns_limit_k_min -11
_diffrn_reflns_limit_l_max 15
_diffrn_reflns_limit_l_min -14
_diffrn_reflns_number 6976
_diffrn_reflns_point_group_measured_fraction_full 0.996
_diffrn_reflns_point_group_measured_fraction_max 0.996
_diffrn_reflns_theta_full 24.994
_diffrn_reflns_theta_max 24.994
_diffrn_reflns_theta_min 3.284
_diffrn_source 'SuperNova (Mo) X-ray Source'
_exptl_absorpt_coefficient_mu 0.615
_exptl_absorpt_correction_T_max 1.0000
_exptl_absorpt_correction_T_min 0.9479
_exptl_absorpt_correction_type multi-scan
_exptl_absorpt_process_details
;
CrysAlisPro 1.171.38.43 (Rigaku Oxford Diffraction, 2015)
Empirical absorption correction using spherical harmonics,
 implemented in SCALE3 ABSPACK scaling algorithm.
;
_exptl_crystal_colour violet
_exptl_crystal_density_diffrn 1.443
_exptl_crystal_density_method 'not measured'
_exptl_crystal_description prism
_exptl_crystal_F_000 456
_exptl_crystal_recrystallization_method 'Re-crystallisation from solvent: Ethyl acetate'
_exptl_crystal_size_max 0.28
_exptl_crystal_size_mid 0.15
_exptl_crystal_size_min 0.12
_refine_diff_density_max 1.144
_refine_diff_density_min -1.149
_refine_diff_density_rms 0.092
_refine_ls_extinction_method none
_refine_ls_goodness_of_fit_ref 1.045
_refine_ls_hydrogen_treatment mixed
_refine_ls_matrix_type full
_refine_ls_number_parameters 282
_refine_ls_number_reflns 3594
_refine_ls_number_restraints 45
_refine_ls_restrained_S_all 1.049
_refine_ls_R_factor_all 0.0619
_refine_ls_R_factor_gt 0.0555
_refine_ls_shift/su_max 0.001
_refine_ls_shift/su_mean 0.000
_refine_ls_structure_factor_coef Fsqd
_refine_ls_weighting_details 'w=1/[\s^2^(Fo^2^)+(0.0725P)^2^+2.3939P] where P=(Fo^2^+2Fc^2^)/3'
_refine_ls_weighting_scheme calc
_refine_ls_wR_factor_gt 0.1438
_refine_ls_wR_factor_ref 0.1500
_reflns_Friedel_coverage 0.000
_reflns_number_gt 3198
_reflns_number_total 3594
_reflns_threshold_expression 'I > 2\s(I)'
_cod_data_source_file d4ce00304g2.cif
_cod_data_source_block 14
_cod_depositor_comments 'Adding full bibliography for 7248805--7248823.cif.'
_cod_database_code 7248821
_shelx_shelxl_version_number 2019/3
_shelx_space_group_comment
;
The symmetry employed for this shelxl refinement is uniquely defined
by the following loop, which should always be used as a source of
symmetry information in preference to the above space-group names.
They are only intended as comments.
;
_shelx_estimated_absorpt_t_min 0.847
_shelx_estimated_absorpt_t_max 0.930

loop_
_space_group_symop_operation_xyz
'x, y, z'
'-x, -y, -z'

loop_
_atom_site_label
_atom_site_type_symbol
_atom_site_fract_x
_atom_site_fract_y
_atom_site_fract_z
_atom_site_U_iso_or_equiv
_atom_site_adp_type
_atom_site_occupancy
_atom_site_site_symmetry_order
_atom_site_calc_flag
_atom_site_refinement_flags_posn
_atom_site_refinement_flags_adp
_atom_site_refinement_flags_occupancy
_atom_site_disorder_assembly
_atom_site_disorder_group
Cu Cu 0.500000 0.000000 0.500000 0.0148(2) Uani 1 2 d S . P . .
C2A C 0.6308(4) 0.3012(4) 0.4658(3) 0.0181(7) Uani 1 1 d . . . . .
H2A H 0.540647 0.326076 0.492940 0.022 Uiso 1 1 calc R U . . .
C2B C 0.8120(4) 0.0646(4) 0.6389(3) 0.0198(7) Uani 1 1 d . . . . .
H2B H 0.875007 0.089080 0.583011 0.024 Uiso 1 1 calc R U . . .
C4A C 0.7982(4) 0.1828(4) 0.4168(3) 0.0178(7) Uani 1 1 d . . . . .
H4A H 0.846227 0.106367 0.403045 0.021 Uiso 1 1 calc R U . . .
C4B C 0.6112(4) -0.0069(4) 0.7282(3) 0.0227(8) Uani 1 1 d . . . . .
H4B H 0.503850 -0.043094 0.745636 0.027 Uiso 1 1 calc R U . . .
C5A C 0.8617(4) 0.3197(3) 0.3966(3) 0.0160(7) Uani 1 1 d . . . . .
C5B C 0.7478(4) 0.0319(4) 0.7973(3) 0.0228(8) Uani 1 1 d . . . . .
C6A C 1.0115(4) 0.3846(3) 0.3521(3) 0.0167(7) Uani 1 1 d . . . . .
C6B C 0.7735(5) 0.0369(5) 0.9119(3) 0.0324(9) Uani 1 1 d . . . . .
C7A C 1.0355(5) 0.5135(4) 0.3120(3) 0.0235(8) Uani 1 1 d . . . . .
H7A H 0.953801 0.561334 0.313670 0.028 Uiso 1 1 calc R U . . .
C7B C 0.9033(6) 0.1448(5) 0.9734(4) 0.0453(11) Uani 1 1 d . . . . .
H7B H 0.975492 0.213390 0.940786 0.054 Uiso 1 1 calc R U . . .
C8A C 1.1777(5) 0.5708(4) 0.2700(3) 0.0283(9) Uani 1 1 d . . . . .
H8A H 1.193038 0.658198 0.243124 0.034 Uiso 1 1 calc R U . . .
C8B C 0.9272(8) 0.1524(7) 1.0818(4) 0.0600(15) Uani 1 1 d . . . . .
H8B H 1.016329 0.225316 1.123079 0.072 Uiso 1 1 calc R U . . .
C9A C 1.2979(5) 0.5027(4) 0.2667(3) 0.0256(8) Uani 1 1 d . . . . .
H9A H 1.395310 0.542964 0.237665 0.031 Uiso 1 1 calc R U . . .
C9B C 0.8217(7) 0.0542(8) 1.1293(4) 0.0643(16) Uani 1 1 d . . . . .
H9B H 0.837722 0.059231 1.203575 0.077 Uiso 1 1 calc R U . . .
C10A C 1.2755(4) 0.3748(4) 0.3063(3) 0.0245(8) Uani 1 1 d . . . . .
H10A H 1.357284 0.327013 0.303590 0.029 Uiso 1 1 calc R U . . .
C10B C 0.6937(7) -0.0509(9) 1.0696(4) 0.0693(18) Uani 1 1 d . . . . .
H10B H 0.620986 -0.118518 1.102679 0.083 Uiso 1 1 calc R U . . .
C11A C 1.1344(4) 0.3174(4) 0.3494(3) 0.0202(7) Uani 1 1 d . . . . .
H11A H 1.120767 0.231114 0.377579 0.024 Uiso 1 1 calc R U . . .
C11B C 0.6692(6) -0.0594(7) 0.9600(4) 0.0557(15) Uani 1 1 d . . . . .
H11B H 0.579716 -0.132433 0.919129 0.067 Uiso 1 1 calc R U . . .
N1A N 0.7519(3) 0.3918(3) 0.4279(2) 0.0178(6) Uani 1 1 d D . . . .
H1A H 0.755(5) 0.479(2) 0.427(3) 0.027 Uiso 1 1 d D U . . .
N1B N 0.8735(3) 0.0767(3) 0.7386(2) 0.0203(6) Uani 1 1 d D . . . .
H1B H 0.973(3) 0.106(4) 0.760(3) 0.030 Uiso 1 1 d D U . . .
N3A N 0.6543(3) 0.1722(3) 0.4601(2) 0.0173(6) Uani 1 1 d . . . . .
N3B N 0.6519(3) 0.0140(3) 0.6282(2) 0.0172(6) Uani 1 1 d . . . . .
B B 0.2653(5) 0.2220(4) 0.6323(3) 0.0183(8) Uani 1 1 d . . . . .
F1 F 0.3927(2) 0.1617(2) 0.63012(18) 0.0275(5) Uani 1 1 d . . . . .
F2 F 0.3201(3) 0.3602(2) 0.6087(2) 0.0379(6) Uani 1 1 d . . . . .
F3 F 0.2080(3) 0.2287(3) 0.73085(18) 0.0408(6) Uani 1 1 d . . . . .
F4 F 0.1393(2) 0.1376(2) 0.55605(17) 0.0283(5) Uani 1 1 d . . . . .
O1 O 0.496(2) 0.487(3) 0.9809(18) 0.116(3) Uani 0.43 1 d D . P A -1
O2 O 0.4042(15) 0.6725(15) 1.0421(12) 0.116(3) Uani 0.43 1 d D . P A -1
C12 C 0.2140(18) 0.491(2) 0.959(2) 0.116(3) Uani 0.43 1 d D . P A -1
H12A H 0.162101 0.567393 0.976926 0.174 Uiso 0.43 1 calc R U P A -1
H12B H 0.167570 0.410541 0.995261 0.174 Uiso 0.43 1 calc R U P A -1
H12C H 0.195425 0.455587 0.882273 0.174 Uiso 0.43 1 calc R U P A -1
C13 C 0.3878(17) 0.5490(17) 0.9918(11) 0.116(3) Uani 0.43 1 d D . P A -1
C14 C 0.644(2) 0.547(2) 1.041(2) 0.116(3) Uani 0.43 1 d D . P A -1
H14A H 0.629589 0.603629 1.108678 0.140 Uiso 0.43 1 calc R U P A -1
H14B H 0.717510 0.614760 1.003322 0.140 Uiso 0.43 1 calc R U P A -1
C15 C 0.719(3) 0.438(2) 1.063(2) 0.116(3) Uani 0.43 1 d D . P A -1
H15A H 0.821931 0.485057 1.108943 0.174 Uiso 0.43 1 calc R U P A -1
H15B H 0.740673 0.385781 0.996995 0.174 Uiso 0.43 1 calc R U P A -1
H15C H 0.646339 0.369331 1.099432 0.174 Uiso 0.43 1 calc R U P A -1

loop_
_atom_site_aniso_label
_atom_site_aniso_U_11
_atom_site_aniso_U_22
_atom_site_aniso_U_33
_atom_site_aniso_U_23
_atom_site_aniso_U_13
_atom_site_aniso_U_12
Cu 0.0154(3) 0.0144(3) 0.0146(3) 0.0043(2) 0.0017(2) 0.0033(2)
C2A 0.0183(17) 0.0192(17) 0.0178(17) 0.0046(14) 0.0016(14) 0.0065(14)
C2B 0.0194(17) 0.0209(17) 0.0215(18) 0.0052(14) 0.0039(15) 0.0084(14)
C4A 0.0205(17) 0.0174(16) 0.0164(16) 0.0032(13) 0.0046(14) 0.0063(13)
C4B 0.0211(18) 0.031(2) 0.0184(18) 0.0060(15) 0.0046(15) 0.0107(15)
C5A 0.0184(17) 0.0150(16) 0.0147(16) 0.0016(13) -0.0003(13) 0.0060(13)
C5B 0.0238(19) 0.0269(19) 0.0198(18) 0.0009(15) 0.0015(15) 0.0128(15)
C6A 0.0206(17) 0.0138(16) 0.0133(16) 0.0006(13) -0.0006(13) 0.0029(13)
C6B 0.033(2) 0.054(3) 0.0193(19) 0.0024(17) -0.0001(16) 0.0300(19)
C7A 0.0262(19) 0.0192(18) 0.028(2) 0.0082(15) 0.0078(16) 0.0093(15)
C7B 0.062(3) 0.048(3) 0.028(2) -0.0073(19) -0.014(2) 0.030(2)
C8A 0.033(2) 0.0179(18) 0.035(2) 0.0092(16) 0.0094(18) 0.0049(16)
C8B 0.092(4) 0.070(3) 0.026(2) -0.012(2) -0.019(2) 0.053(3)
C9A 0.0247(19) 0.0232(19) 0.0252(19) 0.0020(15) 0.0085(16) 0.0017(15)
C9B 0.074(4) 0.126(5) 0.018(2) 0.000(3) -0.004(2) 0.078(3)
C10A 0.0207(18) 0.0283(19) 0.0249(19) 0.0017(15) 0.0001(15) 0.0103(15)
C10B 0.049(3) 0.149(6) 0.029(2) 0.036(3) 0.016(2) 0.046(3)
C11A 0.0232(18) 0.0181(17) 0.0183(17) 0.0039(14) -0.0005(14) 0.0048(14)
C11B 0.031(2) 0.116(5) 0.023(2) 0.022(3) 0.0034(19) 0.020(3)
N1A 0.0221(15) 0.0121(14) 0.0207(15) 0.0051(12) 0.0032(12) 0.0061(12)
N1B 0.0153(14) 0.0216(15) 0.0230(16) 0.0001(12) -0.0041(13) 0.0073(12)
N3A 0.0196(15) 0.0160(14) 0.0150(14) 0.0020(11) -0.0012(12) 0.0042(11)
N3B 0.0159(14) 0.0188(14) 0.0171(14) 0.0040(11) 0.0019(12) 0.0054(11)
B 0.0166(19) 0.0161(18) 0.025(2) 0.0066(16) 0.0043(16) 0.0073(15)
F1 0.0250(11) 0.0232(11) 0.0382(13) 0.0055(9) 0.0033(10) 0.0135(9)
F2 0.0287(12) 0.0213(11) 0.0679(17) 0.0187(11) 0.0041(12) 0.0086(9)
F3 0.0318(13) 0.0579(16) 0.0266(12) 0.0003(11) 0.0084(10) 0.0065(11)
F4 0.0197(11) 0.0338(12) 0.0278(12) 0.0003(9) 0.0011(9) 0.0053(9)
O1 0.085(5) 0.115(7) 0.149(8) -0.005(5) -0.014(5) 0.052(5)
O2 0.085(5) 0.115(7) 0.149(8) -0.005(5) -0.014(5) 0.052(5)
C12 0.085(5) 0.115(7) 0.149(8) -0.005(5) -0.014(5) 0.052(5)
C13 0.085(5) 0.115(7) 0.149(8) -0.005(5) -0.014(5) 0.052(5)
C14 0.085(5) 0.115(7) 0.149(8) -0.005(5) -0.014(5) 0.052(5)
C15 0.085(5) 0.115(7) 0.149(8) -0.005(5) -0.014(5) 0.052(5)

loop_
_atom_type_symbol
_atom_type_description
_atom_type_scat_dispersion_real
_atom_type_scat_dispersion_imag
_atom_type_scat_source
C C 0.0033 0.0016 'International Tables Vol C Tables 4.2.6.8 and 6.1.1.4'
H H 0.0000 0.0000 'International Tables Vol C Tables 4.2.6.8 and 6.1.1.4'
B B 0.0013 0.0007 'International Tables Vol C Tables 4.2.6.8 and 6.1.1.4'
Cu Cu 0.3201 1.2651 'International Tables Vol C Tables 4.2.6.8 and 6.1.1.4'
F F 0.0171 0.0103 'International Tables Vol C Tables 4.2.6.8 and 6.1.1.4'
N N 0.0061 0.0033 'International Tables Vol C Tables 4.2.6.8 and 6.1.1.4'
O O 0.0106 0.0060 'International Tables Vol C Tables 4.2.6.8 and 6.1.1.4'

loop_
_geom_angle_atom_site_label_1
_geom_angle_atom_site_label_2
_geom_angle_atom_site_label_3
_geom_angle
_geom_angle_site_symmetry_1
_geom_angle_site_symmetry_3
_geom_angle_publ_flag
N3A Cu N3A 180.0 . 2_656 ?
N3A Cu N3B 90.99(11) . . ?
N3A Cu N3B 89.01(11) 2_656 . ?
N3A Cu N3B 89.01(11) . 2_656 ?
N3A Cu N3B 91.00(11) 2_656 2_656 ?
N3B Cu N3B 180.0 . 2_656 ?
N3A C2A N1A 110.6(3) . . ?
N3A C2A H2A 124.7 . . ?
N1A C2A H2A 124.7 . . ?
N3B C2B N1B 111.0(3) . . ?
N3B C2B H2B 124.5 . . ?
N1B C2B H2B 124.5 . . ?
C5A C4A N3A 109.9(3) . . ?
C5A C4A H4A 125.0 . . ?
N3A C4A H4A 125.0 . . ?
C5B C4B N3B 109.8(3) . . ?
C5B C4B H4B 125.1 . . ?
N3B C4B H4B 125.1 . . ?
C4A C5A N1A 104.7(3) . . ?
C4A C5A C6A 130.8(3) . . ?
N1A C5A C6A 124.5(3) . . ?
C4B C5B N1B 105.3(3) . . ?
C4B C5B C6B 132.2(3) . . ?
N1B C5B C6B 122.5(3) . . ?
C11A C6A C7A 118.6(3) . . ?
C11A C6A C5A 119.6(3) . . ?
C7A C6A C5A 121.8(3) . . ?
C11B C6B C7B 119.2(4) . . ?
C11B C6B C5B 121.0(4) . . ?
C7B C6B C5B 119.8(4) . . ?
C8A C7A C6A 120.2(3) . . ?
C8A C7A H7A 119.9 . . ?
C6A C7A H7A 119.9 . . ?
C8B C7B C6B 120.5(5) . . ?
C8B C7B H7B 119.8 . . ?
C6B C7B H7B 119.8 . . ?
C7A C8A C9A 120.8(3) . . ?
C7A C8A H8A 119.6 . . ?
C9A C8A H8A 119.6 . . ?
C9B C8B C7B 119.8(6) . . ?
C9B C8B H8B 120.1 . . ?
C7B C8B H8B 120.1 . . ?
C8A C9A C10A 119.6(3) . . ?
C8A C9A H9A 120.2 . . ?
C10A C9A H9A 120.2 . . ?
C10B C9B C8B 120.0(5) . . ?
C10B C9B H9B 120.0 . . ?
C8B C9B H9B 120.0 . . ?
C11A C10A C9A 120.0(3) . . ?
C11A C10A H10A 120.0 . . ?
C9A C10A H10A 120.0 . . ?
C9B C10B C11B 120.5(6) . . ?
C9B C10B H10B 119.8 . . ?
C11B C10B H10B 119.8 . . ?
C10A C11A C6A 120.8(3) . . ?
C10A C11A H11A 119.6 . . ?
C6A C11A H11A 119.6 . . ?
C6B C11B C10B 120.1(5) . . ?
C6B C11B H11B 120.0 . . ?
C10B C11B H11B 120.0 . . ?
C2A N1A C5A 108.8(3) . . ?
C2A N1A H1A 122(3) . . ?
C5A N1A H1A 130(3) . . ?
C2B N1B C5B 108.6(3) . . ?
C2B N1B H1B 125(3) . . ?
C5B N1B H1B 127(3) . . ?
C2A N3A C4A 105.9(3) . . ?
C2A N3A Cu 124.8(2) . . ?
C4A N3A Cu 129.2(2) . . ?
C2B N3B C4B 105.3(3) . . ?
C2B N3B Cu 126.8(2) . . ?
C4B N3B Cu 127.3(2) . . ?
F1 B F2 108.4(3) . . ?
F1 B F3 110.9(3) . . ?
F2 B F3 110.3(3) . . ?
F1 B F4 109.4(3) . . ?
F2 B F4 108.9(3) . . ?
F3 B F4 108.9(3) . . ?
C13 O1 C14 119.6(15) . . ?
C13 C12 H12A 109.5 . . ?
C13 C12 H12B 109.5 . . ?
H12A C12 H12B 109.5 . . ?
C13 C12 H12C 109.5 . . ?
H12A C12 H12C 109.5 . . ?
H12B C12 H12C 109.5 . . ?
O2 C13 O1 126.7(16) . . ?
O2 C13 C12 104.0(14) . . ?
O1 C13 C12 129.1(18) . . ?
O1 C14 C15 112.2(18) . . ?
O1 C14 H14A 109.2 . . ?
C15 C14 H14A 109.2 . . ?
O1 C14 H14B 109.2 . . ?
C15 C14 H14B 109.2 . . ?
H14A C14 H14B 107.9 . . ?
C14 C15 H15A 109.5 . . ?
C14 C15 H15B 109.5 . . ?
H15A C15 H15B 109.5 . . ?
C14 C15 H15C 109.5 . . ?
H15A C15 H15C 109.5 . . ?
H15B C15 H15C 109.5 . . ?

loop_
_geom_bond_atom_site_label_1
_geom_bond_atom_site_label_2
_geom_bond_distance
_geom_bond_site_symmetry_2
_geom_bond_publ_flag
Cu N3A 1.993(3) . ?
Cu N3A 1.993(3) 2_656 ?
Cu N3B 2.007(3) . ?
Cu N3B 2.007(3) 2_656 ?
C2A N3A 1.323(4) . ?
C2A N1A 1.340(4) . ?
C2A H2A 0.9500 . ?
C2B N3B 1.322(4) . ?
C2B N1B 1.334(5) . ?
C2B H2B 0.9500 . ?
C4A C5A 1.369(5) . ?
C4A N3A 1.378(4) . ?
C4A H4A 0.9500 . ?
C4B C5B 1.356(5) . ?
C4B N3B 1.389(4) . ?
C4B H4B 0.9500 . ?
C5A N1A 1.376(4) . ?
C5A C6A 1.466(5) . ?
C5B N1B 1.373(5) . ?
C5B C6B 1.470(5) . ?
C6A C11A 1.397(5) . ?
C6A C7A 1.403(5) . ?
C6B C11B 1.364(7) . ?
C6B C7B 1.399(7) . ?
C7A C8A 1.381(5) . ?
C7A H7A 0.9500 . ?
C7B C8B 1.386(7) . ?
C7B H7B 0.9500 . ?
C8A C9A 1.382(5) . ?
C8A H8A 0.9500 . ?
C8B C9B 1.375(9) . ?
C8B H8B 0.9500 . ?
C9A C10A 1.392(5) . ?
C9A H9A 0.9500 . ?
C9B C10B 1.368(9) . ?
C9B H9B 0.9500 . ?
C10A C11A 1.382(5) . ?
C10A H10A 0.9500 . ?
C10B C11B 1.401(6) . ?
C10B H10B 0.9500 . ?
C11A H11A 0.9500 . ?
C11B H11B 0.9500 . ?
N1A H1A 0.843(19) . ?
N1B H1B 0.839(19) . ?
B F1 1.387(4) . ?
B F2 1.388(4) . ?
B F3 1.390(5) . ?
B F4 1.391(5) . ?
O1 C13 1.255(10) . ?
O1 C14 1.375(10) . ?
O2 C13 1.240(9) . ?
C12 C13 1.456(10) . ?
C12 H12A 0.9800 . ?
C12 H12B 0.9800 . ?
C12 H12C 0.9800 . ?
C14 C15 1.450(10) . ?
C14 H14A 0.9900 . ?
C14 H14B 0.9900 . ?
C15 H15A 0.9800 . ?
C15 H15B 0.9800 . ?
C15 H15C 0.9800 . ?

loop_
_geom_hbond_atom_site_label_D
_geom_hbond_atom_site_label_H
_geom_hbond_atom_site_label_A
_geom_hbond_distance_DH
_geom_hbond_distance_HA
_geom_hbond_distance_DA
_geom_hbond_angle_DHA
_geom_hbond_site_symmetry_A
_geom_hbond_publ_flag
N1A H1A F2 0.843(19) 1.97(2) 2.768(4) 157(4) 2_666 yes
N1B H1B F3 0.839(19) 2.14(3) 2.869(4) 146(4) 1_655 yes
